data_2231637
loop_
_publ_author_name
'Norlidah, M. N.'
'Hamdya, F. M. Y.'
'Bin Shawkataly, Omar'
'Rosli, Mohd Mustaqim'
'Fun, Hoong-Kun'

_publ_section_title
;
 <i>trans</i>-Tetracarbonylbis[tris(4-fluorophenyl)phosphane-\k<i>P</i>]chromium(0)
;
_journal_coeditor_code NG5213
_journal_issue 9
_journal_name_full 'Acta Crystallographica Section E'
_journal_page_first m1314
_journal_page_last m1315
_journal_paper_doi 10.1107/S1600536811033939
_journal_volume 67
_journal_year 2011
_chemical_formula_iupac '[Cr (C18 H12 F3 P)2 (C O)4]'
_chemical_formula_moiety 'C40 H24 Cr F6 O4 P2'
_chemical_formula_sum 'C40 H24 Cr F6 O4 P2'
_chemical_formula_weight 796.53
_chemical_name_systematic
;
<i>trans</i>-Tetracarbonylbis[tris(4-fluorophenyl)phosphane-
\k<i>P</i>]chromium(0)
;
_space_group_IT_number 15
_symmetry_cell_setting monoclinic
_symmetry_space_group_name_Hall '-C 2yc'
_symmetry_space_group_name_H-M 'C 1 2/c 1'
_atom_sites_solution_hydrogens geom
_atom_sites_solution_primary direct
_atom_sites_solution_secondary difmap
_audit_creation_method SHELXL-97
_cell_angle_alpha 90.00
_cell_angle_beta 92.7400(10)
_cell_angle_gamma 90.00
_cell_formula_units_Z 4
_cell_length_a 11.9318(8)
_cell_length_b 18.0956(8)
_cell_length_c 15.8195(8)
_cell_measurement_reflns_used 9233
_cell_measurement_temperature 100.0(10)
_cell_measurement_theta_max 30.05
_cell_measurement_theta_min 2.37
_cell_volume 3411.7(3)
_computing_cell_refinement 'SAINT (Bruker, 2009)'
_computing_data_collection 'APEX2 (Bruker, 2009)'
_computing_data_reduction 'SAINT (Bruker, 2009)'
_computing_molecular_graphics 'SHELXTL  (Sheldrick, 2008)'
_computing_publication_material
;
SHELXTL (Sheldrick, 2008) and PLATON (Spek, 2009)
;
_computing_structure_refinement 'SHELXTL  (Sheldrick, 2008)'
_computing_structure_solution 'SHELXTL (Sheldrick, 2008)'
_diffrn_ambient_temperature 100.0(10)
_diffrn_measured_fraction_theta_full 0.999
_diffrn_measured_fraction_theta_max 0.999
_diffrn_measurement_device_type 'Bruker APEX Duo CCD area-detector'
_diffrn_measurement_method '\f and \w scans'
_diffrn_radiation_monochromator graphite
_diffrn_radiation_source 'fine-focus sealed tube'
_diffrn_radiation_type MoK\a
_diffrn_radiation_wavelength 0.71073
_diffrn_reflns_av_R_equivalents 0.0217
_diffrn_reflns_av_sigmaI/netI 0.0127
_diffrn_reflns_limit_h_max 16
_diffrn_reflns_limit_h_min -16
_diffrn_reflns_limit_k_max 25
_diffrn_reflns_limit_k_min -25
_diffrn_reflns_limit_l_max 22
_diffrn_reflns_limit_l_min -22
_diffrn_reflns_number 35263
_diffrn_reflns_theta_full 30.09
_diffrn_reflns_theta_max 30.09
_diffrn_reflns_theta_min 2.05
_diffrn_standards_number 0
_exptl_absorpt_coefficient_mu 0.506
_exptl_absorpt_correction_T_max 0.9118
_exptl_absorpt_correction_T_min 0.8688
_exptl_absorpt_correction_type multi-scan
_exptl_absorpt_process_details '(<i>SADABS</i>; Bruker, 2009)'
_exptl_crystal_colour colourless
_exptl_crystal_density_diffrn 1.551
_exptl_crystal_density_method 'not measured'
_exptl_crystal_description block
_exptl_crystal_F_000 1616
_exptl_crystal_size_max 0.29
_exptl_crystal_size_mid 0.21
_exptl_crystal_size_min 0.19
_refine_diff_density_max 0.415
_refine_diff_density_min -0.471
_refine_ls_extinction_method none
_refine_ls_goodness_of_fit_ref 1.038
_refine_ls_hydrogen_treatment constr
_refine_ls_matrix_type full
_refine_ls_number_parameters 242
_refine_ls_number_reflns 5028
_refine_ls_number_restraints 0
_refine_ls_restrained_S_all 1.038
_refine_ls_R_factor_all 0.0287
_refine_ls_R_factor_gt 0.0258
_refine_ls_shift/su_max 0.001
_refine_ls_shift/su_mean 0.000
_refine_ls_structure_factor_coef Fsqd
_refine_ls_weighting_details 'calc w=1/[\s^2^(Fo^2^)+(0.0350P)^2^+3.7272P] where P=(Fo^2^+2Fc^2^)/3'
_refine_ls_weighting_scheme calc
_refine_ls_wR_factor_gt 0.0714
_refine_ls_wR_factor_ref 0.0738
_reflns_number_gt 4627
_reflns_number_total 5028
_reflns_threshold_expression 'I > 2\s(I)'
_cod_data_source_file ng5213.cif
_cod_data_source_block I
_cod_original_sg_symbol_H-M ' C 2/c'
_cod_database_code 2231637
_cod_database_fobs_code 2231637

loop_
_symmetry_equiv_pos_as_xyz
'x, y, z'
'-x, y, -z+1/2'
'x+1/2, y+1/2, z'
'-x+1/2, y+1/2, -z+1/2'
'-x, -y, -z'
'x, -y, z-1/2'
'-x+1/2, -y+1/2, -z'
'x+1/2, -y+1/2, z-1/2'

loop_
_atom_site_type_symbol
_atom_site_label
_atom_site_fract_x
_atom_site_fract_y
_atom_site_fract_z
_atom_site_U_iso_or_equiv
_atom_site_adp_type
_atom_site_calc_flag
_atom_site_refinement_flags
_atom_site_occupancy
_atom_site_symmetry_multiplicity
Cr Cr1 0.0000 0.470721(12) 0.2500 0.01127(6) Uani d S 1 2
P P1 0.18184(2) 0.464307(14) 0.310682(16) 0.01170(6) Uani d . 1 1
F F1 0.47047(7) 0.30568(5) 0.07445(5) 0.03078(18) Uani d . 1 1
F F2 0.27164(8) 0.30623(5) 0.63765(5) 0.0368(2) Uani d . 1 1
F F3 0.37981(7) 0.75534(4) 0.41277(5) 0.02655(16) Uani d . 1 1
O O1 0.0000 0.63797(7) 0.2500 0.0450(4) Uani d S 1 2
O O2 0.08864(8) 0.48305(6) 0.07365(6) 0.0300(2) Uani d . 1 1
O O3 0.0000 0.30234(6) 0.2500 0.0249(2) Uani d S 1 2
C C1 0.31342(9) 0.45249(6) 0.16868(7) 0.01626(19) Uani d . 1 1
H H1A 0.2919 0.5010 0.1573 0.020 Uiso calc R 1 1
C C2 0.37850(9) 0.41494(7) 0.11182(7) 0.0195(2) Uani d . 1 1
H H2A 0.4017 0.4379 0.0630 0.023 Uiso calc R 1 1
C C3 0.40757(9) 0.34262(7) 0.13002(7) 0.0207(2) Uani d . 1 1
C C4 0.37508(10) 0.30617(6) 0.20114(7) 0.0207(2) Uani d . 1 1
H H4A 0.3955 0.2572 0.2111 0.025 Uiso calc R 1 1
C C5 0.31090(9) 0.34444(6) 0.25788(7) 0.01666(19) Uani d . 1 1
H H5A 0.2883 0.3208 0.3064 0.020 Uiso calc R 1 1
C C6 0.27996(8) 0.41807(6) 0.24279(6) 0.01374(18) Uani d . 1 1
C C7 0.12666(10) 0.36724(6) 0.44384(7) 0.0193(2) Uani d . 1 1
H H7A 0.0583 0.3604 0.4142 0.023 Uiso calc R 1 1
C C8 0.14776(11) 0.33051(7) 0.52065(8) 0.0247(2) Uani d . 1 1
H H8A 0.0940 0.2998 0.5428 0.030 Uiso calc R 1 1
C C9 0.25007(12) 0.34096(6) 0.56260(7) 0.0242(2) Uani d . 1 1
C C10 0.33278(10) 0.38535(7) 0.53176(7) 0.0231(2) Uani d . 1 1
H H10A 0.4018 0.3906 0.5611 0.028 Uiso calc R 1 1
C C11 0.31014(9) 0.42195(6) 0.45570(7) 0.0191(2) Uani d . 1 1
H H11A 0.3647 0.4523 0.4340 0.023 Uiso calc R 1 1
C C12 0.20668(9) 0.41398(6) 0.41100(6) 0.01477(18) Uani d . 1 1
C C13 0.19260(9) 0.59837(6) 0.39426(7) 0.01655(19) Uani d . 1 1
H H13A 0.1238 0.5831 0.4133 0.020 Uiso calc R 1 1
C C14 0.23616(9) 0.66625(6) 0.42015(7) 0.0186(2) Uani d . 1 1
H H14A 0.1979 0.6963 0.4567 0.022 Uiso calc R 1 1
C C15 0.33815(10) 0.68791(6) 0.39001(7) 0.0185(2) Uani d . 1 1
C C16 0.39903(9) 0.64423(6) 0.33799(7) 0.0189(2) Uani d . 1 1
H H16A 0.4679 0.6600 0.3195 0.023 Uiso calc R 1 1
C C17 0.35499(9) 0.57552(6) 0.31349(7) 0.01725(19) Uani d . 1 1
H H17A 0.3957 0.5448 0.2792 0.021 Uiso calc R 1 1
C C18 0.25037(8) 0.55231(5) 0.33991(6) 0.01340(17) Uani d . 1 1
C C37 0.0000 0.57466(9) 0.2500 0.0235(3) Uani d S 1 2
C C38 0.05647(9) 0.47660(6) 0.14043(7) 0.0185(2) Uani d . 1 1
C C39 0.0000 0.36578(8) 0.2500 0.0154(3) Uani d S 1 2

loop_
_atom_site_aniso_label
_atom_site_aniso_U_11
_atom_site_aniso_U_22
_atom_site_aniso_U_33
_atom_site_aniso_U_12
_atom_site_aniso_U_13
_atom_site_aniso_U_23
Cr1 0.01065(10) 0.00928(10) 0.01385(11) 0.000 0.00032(7) 0.000
P1 0.01137(11) 0.01041(11) 0.01334(12) 0.00025(8) 0.00078(8) 0.00089(8)
F1 0.0299(4) 0.0317(4) 0.0315(4) 0.0092(3) 0.0101(3) -0.0112(3)
F2 0.0589(6) 0.0308(4) 0.0198(4) -0.0033(4) -0.0080(3) 0.0124(3)
F3 0.0354(4) 0.0177(3) 0.0266(4) -0.0114(3) 0.0022(3) -0.0056(3)
O1 0.0433(8) 0.0133(6) 0.0749(12) 0.000 -0.0335(8) 0.000
O2 0.0223(4) 0.0483(6) 0.0196(4) -0.0018(4) 0.0024(3) 0.0089(4)
O3 0.0365(7) 0.0132(5) 0.0250(6) 0.000 0.0024(5) 0.000
C1 0.0154(4) 0.0155(4) 0.0180(5) 0.0012(4) 0.0019(4) 0.0001(4)
C2 0.0173(5) 0.0231(5) 0.0185(5) 0.0001(4) 0.0042(4) -0.0012(4)
C3 0.0165(5) 0.0238(5) 0.0221(5) 0.0047(4) 0.0020(4) -0.0085(4)
C4 0.0213(5) 0.0159(5) 0.0245(5) 0.0055(4) -0.0024(4) -0.0040(4)
C5 0.0180(5) 0.0142(4) 0.0177(4) 0.0018(4) -0.0011(4) -0.0002(4)
C6 0.0121(4) 0.0134(4) 0.0156(4) 0.0010(3) -0.0002(3) -0.0009(3)
C7 0.0234(5) 0.0168(5) 0.0176(5) -0.0029(4) 0.0008(4) 0.0021(4)
C8 0.0360(6) 0.0184(5) 0.0199(5) -0.0051(5) 0.0023(5) 0.0050(4)
C9 0.0404(7) 0.0168(5) 0.0152(5) 0.0029(5) -0.0016(4) 0.0041(4)
C10 0.0265(5) 0.0227(5) 0.0196(5) 0.0039(4) -0.0050(4) 0.0024(4)
C11 0.0185(5) 0.0204(5) 0.0183(5) 0.0009(4) -0.0007(4) 0.0028(4)
C12 0.0172(4) 0.0126(4) 0.0145(4) 0.0017(3) 0.0011(3) 0.0010(3)
C13 0.0157(4) 0.0167(5) 0.0174(4) -0.0012(4) 0.0017(3) -0.0009(4)
C14 0.0212(5) 0.0167(5) 0.0180(5) -0.0004(4) 0.0012(4) -0.0038(4)
C15 0.0244(5) 0.0140(4) 0.0168(5) -0.0054(4) -0.0022(4) -0.0004(4)
C16 0.0184(5) 0.0199(5) 0.0185(5) -0.0062(4) 0.0012(4) 0.0004(4)
C17 0.0157(5) 0.0168(5) 0.0194(5) -0.0020(4) 0.0028(4) -0.0015(4)
C18 0.0135(4) 0.0121(4) 0.0145(4) -0.0006(3) -0.0005(3) 0.0008(3)
C37 0.0188(7) 0.0153(7) 0.0350(9) 0.000 -0.0117(6) 0.000
C38 0.0138(4) 0.0214(5) 0.0200(5) -0.0004(4) -0.0013(4) 0.0044(4)
C39 0.0167(6) 0.0159(6) 0.0138(6) 0.000 0.0013(5) 0.000

loop_
_atom_type_symbol
_atom_type_description
_atom_type_scat_dispersion_real
_atom_type_scat_dispersion_imag
_atom_type_scat_source
C C 0.0033 0.0016 'International Tables Vol C Tables 4.2.6.8 and 6.1.1.4'
H H 0.0000 0.0000 'International Tables Vol C Tables 4.2.6.8 and 6.1.1.4'
O O 0.0106 0.0060 'International Tables Vol C Tables 4.2.6.8 and 6.1.1.4'
F F 0.0171 0.0103 'International Tables Vol C Tables 4.2.6.8 and 6.1.1.4'
P P 0.1023 0.0942 'International Tables Vol C Tables 4.2.6.8 and 6.1.1.4'
Cr Cr 0.3209 0.6236 'International Tables Vol C Tables 4.2.6.8 and 6.1.1.4'

loop_
_geom_angle_atom_site_label_1
_geom_angle_atom_site_label_2
_geom_angle_atom_site_label_3
_geom_angle_site_symmetry_1
_geom_angle_site_symmetry_3
_geom_angle
C37 Cr1 C38 . 2 86.78(3)
C37 Cr1 C38 . . 86.78(3)
C38 Cr1 C38 2 . 173.56(7)
C37 Cr1 C39 . . 180.0
C38 Cr1 C39 2 . 93.22(3)
C38 Cr1 C39 . . 93.22(3)
C37 Cr1 P1 . 2 92.850(8)
C38 Cr1 P1 2 2 90.85(3)
C38 Cr1 P1 . 2 89.47(3)
C39 Cr1 P1 . 2 87.150(8)
C37 Cr1 P1 . . 92.851(8)
C38 Cr1 P1 2 . 89.47(3)
C38 Cr1 P1 . . 90.85(3)
C39 Cr1 P1 . . 87.149(8)
P1 Cr1 P1 2 . 174.299(16)
C6 P1 C18 . . 104.74(5)
C6 P1 C12 . . 101.46(5)
C18 P1 C12 . . 99.22(5)
C6 P1 Cr1 . . 112.95(3)
C18 P1 Cr1 . . 117.00(3)
C12 P1 Cr1 . . 119.17(3)
C2 C1 C6 . . 120.85(10)
C2 C1 H1A . . 119.6
C6 C1 H1A . . 119.6
C3 C2 C1 . . 118.03(10)
C3 C2 H2A . . 121.0
C1 C2 H2A . . 121.0
F1 C3 C4 . . 118.64(10)
F1 C3 C2 . . 118.19(11)
C4 C3 C2 . . 123.17(10)
C3 C4 C5 . . 118.30(10)
C3 C4 H4A . . 120.9
C5 C4 H4A . . 120.9
C4 C5 C6 . . 120.81(10)
C4 C5 H5A . . 119.6
C6 C5 H5A . . 119.6
C5 C6 C1 . . 118.82(9)
C5 C6 P1 . . 120.41(8)
C1 C6 P1 . . 120.24(8)
C12 C7 C8 . . 120.96(11)
C12 C7 H7A . . 119.5
C8 C7 H7A . . 119.5
C9 C8 C7 . . 118.26(11)
C9 C8 H8A . . 120.9
C7 C8 H8A . . 120.9
F2 C9 C8 . . 119.05(11)
F2 C9 C10 . . 118.04(11)
C8 C9 C10 . . 122.90(11)
C9 C10 C11 . . 118.12(11)
C9 C10 H10A . . 120.9
C11 C10 H10A . . 120.9
C10 C11 C12 . . 121.24(11)
C10 C11 H11A . . 119.4
C12 C11 H11A . . 119.4
C7 C12 C11 . . 118.50(10)
C7 C12 P1 . . 122.43(8)
C11 C12 P1 . . 119.07(8)
C14 C13 C18 . . 121.25(10)
C14 C13 H13A . . 119.4
C18 C13 H13A . . 119.4
C15 C14 C13 . . 118.16(10)
C15 C14 H14A . . 120.9
C13 C14 H14A . . 120.9
F3 C15 C16 . . 118.55(10)
F3 C15 C14 . . 118.63(10)
C16 C15 C14 . . 122.81(10)
C15 C16 C17 . . 118.40(10)
C15 C16 H16A . . 120.8
C17 C16 H16A . . 120.8
C16 C17 C18 . . 120.86(10)
C16 C17 H17A . . 119.6
C18 C17 H17A . . 119.6
C17 C18 C13 . . 118.45(9)
C17 C18 P1 . . 125.23(8)
C13 C18 P1 . . 116.31(8)
O1 C37 Cr1 . . 180.0
O2 C38 Cr1 . . 177.10(11)
O3 C39 Cr1 . . 180.0

loop_
_geom_bond_atom_site_label_1
_geom_bond_atom_site_label_2
_geom_bond_site_symmetry_2
_geom_bond_distance
_geom_bond_publ_flag
Cr1 C37 . 1.8808(17) y
Cr1 C38 2 1.8924(11) y
Cr1 C38 . 1.8925(11) y
Cr1 C39 . 1.8989(15) y
Cr1 P1 2 2.3331(3) y
Cr1 P1 . 2.3331(3) y
P1 C6 . 1.8288(10) ?
P1 C18 . 1.8391(10) ?
P1 C12 . 1.8414(10) ?
F1 C3 . 1.3587(12) ?
F2 C9 . 1.3570(13) ?
F3 C15 . 1.3595(12) ?
O1 C37 . 1.146(2) ?
O2 C38 . 1.1471(15) ?
O3 C39 . 1.1481(19) ?
C1 C2 . 1.3931(15) ?
C1 C6 . 1.4023(14) ?
C1 H1A . 0.9300 ?
C2 C3 . 1.3806(16) ?
C2 H2A . 0.9300 ?
C3 C4 . 1.3758(17) ?
C4 C5 . 1.3918(15) ?
C4 H4A . 0.9300 ?
C5 C6 . 1.4001(14) ?
C5 H5A . 0.9300 ?
C7 C12 . 1.3944(15) ?
C7 C8 . 1.3972(15) ?
C7 H7A . 0.9300 ?
C8 C9 . 1.3744(19) ?
C8 H8A . 0.9300 ?
C9 C10 . 1.3796(18) ?
C10 C11 . 1.3886(15) ?
C10 H10A . 0.9300 ?
C11 C12 . 1.4005(15) ?
C11 H11A . 0.9300 ?
C13 C14 . 1.3880(15) ?
C13 C18 . 1.4020(14) ?
C13 H13A . 0.9300 ?
C14 C15 . 1.3846(16) ?
C14 H14A . 0.9300 ?
C15 C16 . 1.3737(16) ?
C16 C17 . 1.3973(15) ?
C16 H16A . 0.9300 ?
C17 C18 . 1.3998(14) ?
C17 H17A . 0.9300 ?

loop_
_geom_hbond_atom_site_label_D
_geom_hbond_atom_site_label_H
_geom_hbond_atom_site_label_A
_geom_hbond_site_symmetry_A
_geom_hbond_distance_DH
_geom_hbond_distance_HA
_geom_hbond_distance_DA
_geom_hbond_angle_DHA
_geom_hbond_publ_flag
C4 H4A O1 3_545 0.9300 2.5500 3.4602(16) 165.00 yes
C8 H8A F1 8_456 0.9300 2.4800 3.3830(16) 165.00 yes
C14 H14A F3 7_566 0.9300 2.4600 3.3561(14) 161.00 yes

loop_
_geom_torsion_atom_site_label_1
_geom_torsion_atom_site_label_2
_geom_torsion_atom_site_label_3
_geom_torsion_atom_site_label_4
_geom_torsion_site_symmetry_1
_geom_torsion
C37 Cr1 P1 C6 . -118.45(4)
C38 Cr1 P1 C6 2 154.80(5)
C38 Cr1 P1 C6 . -31.63(5)
C39 Cr1 P1 C6 . 61.55(4)
C37 Cr1 P1 C18 . 3.27(4)
C38 Cr1 P1 C18 2 -83.48(5)
C38 Cr1 P1 C18 . 90.09(5)
C39 Cr1 P1 C18 . -176.73(4)
C37 Cr1 P1 C12 . 122.64(4)
C38 Cr1 P1 C12 2 35.89(5)
C38 Cr1 P1 C12 . -150.55(5)
C39 Cr1 P1 C12 . -57.36(4)
C6 C1 C2 C3 . 0.94(16)
C1 C2 C3 F1 . 179.61(10)
C1 C2 C3 C4 . 0.20(17)
F1 C3 C4 C5 . 179.83(10)
C2 C3 C4 C5 . -0.76(18)
C3 C4 C5 C6 . 0.18(16)
C4 C5 C6 C1 . 0.92(16)
C4 C5 C6 P1 . 172.56(8)
C2 C1 C6 C5 . -1.49(16)
C2 C1 C6 P1 . -173.15(8)
C18 P1 C6 C5 . 130.53(8)
C12 P1 C6 C5 . 27.68(9)
Cr1 P1 C6 C5 . -101.07(8)
C18 P1 C6 C1 . -57.95(9)
C12 P1 C6 C1 . -160.80(8)
Cr1 P1 C6 C1 . 70.45(9)
C12 C7 C8 C9 . -0.74(18)
C7 C8 C9 F2 . 179.43(11)
C7 C8 C9 C10 . -0.71(19)
F2 C9 C10 C11 . -178.90(11)
C8 C9 C10 C11 . 1.24(19)
C9 C10 C11 C12 . -0.34(18)
C8 C7 C12 C11 . 1.58(17)
C8 C7 C12 P1 . -179.28(9)
C10 C11 C12 C7 . -1.03(17)
C10 C11 C12 P1 . 179.80(9)
C6 P1 C12 C7 . -111.54(9)
C18 P1 C12 C7 . 141.25(9)
Cr1 P1 C12 C7 . 13.13(10)
C6 P1 C12 C11 . 67.60(9)
C18 P1 C12 C11 . -39.61(9)
Cr1 P1 C12 C11 . -167.73(7)
C18 C13 C14 C15 . 0.74(16)
C13 C14 C15 F3 . 177.88(10)
C13 C14 C15 C16 . -2.03(17)
F3 C15 C16 C17 . -178.85(10)
C14 C15 C16 C17 . 1.06(17)
C15 C16 C17 C18 . 1.22(16)
C16 C17 C18 C13 . -2.42(16)
C16 C17 C18 P1 . 178.79(8)
C14 C13 C18 C17 . 1.42(16)
C14 C13 C18 P1 . -179.68(8)
C6 P1 C18 C17 . 0.15(10)
C12 P1 C18 C17 . 104.68(9)
Cr1 P1 C18 C17 . -125.76(8)
C6 P1 C18 C13 . -178.66(8)
C12 P1 C18 C13 . -74.13(9)
Cr1 P1 C18 C13 . 55.42(9)
